data_7132483
loop_
_publ_author_name
'Jana, Manish'
'Quiroz, Manuel'
'Darensbourg, Marcetta Y.'

_publ_section_title
;
 A single carbon atom controls the geometry and reactivity of
 Co<sup>II</sup>(N<sub>2</sub>S<sub>2</sub>) complexes.
;
_journal_issue 9
_journal_name_full 'Chemical communications (Cambridge, England)'
_journal_page_first 1128
_journal_page_last 1131
_journal_paper_doi 10.1039/d3cc05394f
_journal_volume 60
_journal_year 2024
_chemical_formula_moiety 'C40 H52 Co2 N4 S4'
_chemical_formula_sum 'C40 H52 Co2 N4 S4'
_chemical_formula_weight 834.95
_chemical_properties_physical Air-sensitive,Moisture-sensitive,Hygroscopic,Oxygen-sensitive
_space_group_crystal_system monoclinic
_space_group_IT_number 15
_space_group_name_Hall '-I 2ya'
_space_group_name_H-M_alt 'I 1 2/a 1'
_atom_sites_solution_hydrogens geom
_atom_sites_solution_primary dual
_audit_creation_date 2023-10-12
_audit_creation_method
;
Olex2 1.5
(compiled 2023.08.24 svn.re1ec1418 for OlexSys, GUI svn.r6817)
;
_audit_update_record
;
2023-10-19 deposited with the CCDC.	2023-12-15 downloaded from the CCDC.
;
_cell_angle_alpha 90
_cell_angle_beta 102.083(2)
_cell_angle_gamma 90
_cell_formula_units_Z 4
_cell_length_a 17.8761(3)
_cell_length_b 13.6323(3)
_cell_length_c 15.8821(3)
_cell_measurement_reflns_used 12290
_cell_measurement_temperature 100.01(12)
_cell_measurement_theta_max 76.2960
_cell_measurement_theta_min 3.3560
_cell_volume 3784.60(13)
_computing_cell_refinement 'CrysAlisPro 1.171.42.101a (Rigaku OD, 2023)'
_computing_data_collection 'CrysAlisPro 1.171.42.101a (Rigaku OD, 2023)'
_computing_data_reduction 'CrysAlisPro 1.171.42.101a (Rigaku OD, 2023)'
_computing_molecular_graphics 'Olex2 1.5 (Dolomanov et al., 2009)'
_computing_publication_material 'Olex2 1.5 (Dolomanov et al., 2009)'
_computing_structure_refinement 'SHELXL 2018/3 (Sheldrick, 2015)'
_computing_structure_solution 'SHELXT 2018/2 (Sheldrick, 2018)'
_diffrn_ambient_environment N~2~
_diffrn_ambient_temperature 100.01(12)
_diffrn_detector 'Hybrid Pixel Array Detector'
_diffrn_detector_area_resol_mean 10.0000
_diffrn_detector_type HyPix
_diffrn_measured_fraction_theta_full 1.000
_diffrn_measured_fraction_theta_max 0.999
_diffrn_measurement_details
;
List of Runs (angles in degrees, time in seconds):

  # Type    Start    End  Width  t~exp~   \w     \q     \k     \f   Frames
#--------------------------------------------------------------------------
  1  \w    -79.00  23.00   1.00   10.00    --  -47.69  98.00   6.00  102
  2  \w     -5.00  79.00   1.00   10.00    --   47.69 -98.00-100.00   84
  3  \w    -80.00 -21.00   1.00   20.00    --  -91.75  98.00   6.00   59
  4  \w   -162.00 -86.00   1.00   20.00    --  -91.75 -98.00-100.00   76
  5  \w     36.00 106.00   1.00   20.00    --  106.12 -98.00-100.00   70
  6  \w    106.00 177.00   1.00   20.00    --  106.12  98.00   6.00   71
  7  \w    -43.00  25.00   1.00   10.00    --  -47.69  38.00 -30.00   68
  8  \w    -26.00  28.00   1.00   10.00    --  -47.69  19.00 -90.00   54
  9  \w   -118.00 -73.00   1.00   10.00    --  -47.69-126.00  60.00   45
 10  \w    -27.00  26.00   1.00   10.00    --   47.69 -19.00   0.00   53
 11  \w    -27.00  26.00   1.00   10.00    --   47.69 -19.00-120.00   53
 12  \w     25.00 120.00   1.00   10.00    --   47.69  77.00   0.00   95
 13  \w    -50.00 -20.00   1.00   20.00    --  -91.75  45.00 -60.00   30
 14  \w   -163.00 -78.00   1.00   20.00    --  -91.75 -51.00 -50.65   85
 15  \w    -87.00 -21.00   1.00   20.00    --  -91.75 126.00-120.00   66
 16  \w    -50.00 -20.00   1.00   20.00    --  -91.75  45.00 150.00   30
 17  \w    -50.00 -20.00   1.00   20.00    --  -91.75  45.00-120.00   30
 18  \w   -163.00 -77.00   1.00   20.00    --  -91.75 -57.00 168.24   86
 19  \w    -50.00 -20.00   1.00   20.00    --  -91.75  45.00   0.00   30
 20  \w   -163.00 -79.00   1.00   20.00    --  -91.75 -45.00-150.00   84
 21  \w    -50.00 -20.00   1.00   20.00    --  -91.75  45.00  30.00   30
 22  \w    -50.00 -20.00   1.00   20.00    --  -91.75  45.00-150.00   30
 23  \w    -50.00 -20.00   1.00   20.00    --  -91.75  45.00 -30.00   30
 24  \w    -71.00 -19.00   1.00   20.00    --  -91.75  61.00  60.00   52
 25  \w   -163.00 -70.00   1.00   20.00    --  -91.75 -74.00 -51.13   93
 26  \w    -71.00 -19.00   1.00   20.00    --  -91.75  61.00   0.00   52
 27  \w   -166.00 -79.00   1.00   20.00    --  -91.75 -30.00-180.00   87
 28  \w     34.00 105.00   1.00   20.00    --  106.12 -95.00  30.00   71
 29  \w     95.00 177.00   1.00   20.00    --  106.12 126.00-180.00   82
 30  \w     34.00 105.00   1.00   20.00    --  106.12 -77.00  90.00   71
 31  \w     94.00 178.00   1.00   20.00    --  106.12  30.00 150.00   84
 32  \w     34.00 105.00   1.00   20.00    --  106.12 -95.00   0.00   71
 33  \w     34.00 105.00   1.00   20.00    --  106.12 -95.00-150.00   71
 34  \w     34.00  71.00   1.00   20.00    --  106.12 -61.00-180.00   37
 35  \w     34.00  71.00   1.00   20.00    --  106.12 -61.00  30.00   37
 36  \w     94.00 178.00   1.00   20.00    --  106.12  45.00-180.00   84
 37  \w     36.00 112.00   1.00   20.00    --  106.12-126.00 120.00   76
 38  \w     34.00  71.00   1.00   20.00    --  106.12 -61.00 -90.00   37
 39  \w     37.00 108.00   1.00   20.00    --  106.12-108.00   7.09   71
 40  \w     34.00 105.00   1.00   20.00    --  106.12 -95.00 -60.00   71
 41  \w     34.00 105.00   1.00   20.00    --  106.12 -95.00 -90.00   71
 42  \w     37.00 108.00   1.00   20.00    --  106.12-108.00-169.38   71
 43  \w     39.00  70.00   1.00   20.00    --  106.12 -61.00  90.00   31
;
_diffrn_measurement_device 'four-circle diffractometer'
_diffrn_measurement_device_type 'XtaLAB Synergy, Dualflex, HyPix'
_diffrn_measurement_method '\w scans'
_diffrn_orient_matrix_type 'CrysAlisPro convention (1999,Acta A55,543-557)'
_diffrn_orient_matrix_UB_11 0.0034239000
_diffrn_orient_matrix_UB_12 -0.0727658000
_diffrn_orient_matrix_UB_13 -0.0733237000
_diffrn_orient_matrix_UB_21 -0.0363025000
_diffrn_orient_matrix_UB_22 0.0775936000
_diffrn_orient_matrix_UB_23 -0.0665751000
_diffrn_orient_matrix_UB_31 0.0802392000
_diffrn_orient_matrix_UB_32 0.0382005000
_diffrn_orient_matrix_UB_33 -0.0044100000
_diffrn_radiation_monochromator mirror
_diffrn_radiation_probe x-ray
_diffrn_radiation_type 'Cu K\a'
_diffrn_radiation_wavelength 1.54184
_diffrn_reflns_av_R_equivalents 0.0821
_diffrn_reflns_av_unetI/netI 0.0326
_diffrn_reflns_Laue_measured_fraction_full 1.000
_diffrn_reflns_Laue_measured_fraction_max 0.999
_diffrn_reflns_limit_h_max 21
_diffrn_reflns_limit_h_min -20
_diffrn_reflns_limit_k_max 16
_diffrn_reflns_limit_k_min -16
_diffrn_reflns_limit_l_max 19
_diffrn_reflns_limit_l_min -19
_diffrn_reflns_number 31776
_diffrn_reflns_point_group_measured_fraction_full 1.000
_diffrn_reflns_point_group_measured_fraction_max 0.999
_diffrn_reflns_theta_full 67.684
_diffrn_reflns_theta_max 70.075
_diffrn_reflns_theta_min 4.113
_diffrn_source 'micro-focus sealed X-ray tube'
_diffrn_source_type 'PhotonJet (Cu) X-ray Source'
_exptl_absorpt_coefficient_mu 9.195
_exptl_absorpt_correction_T_max 1.000
_exptl_absorpt_correction_T_min 0.923
_exptl_absorpt_correction_type gaussian
_exptl_absorpt_process_details
;
CrysAlisPro 1.171.42.101a (Rigaku Oxford Diffraction, 2023)
Numerical absorption correction based on gaussian integration over
a multifaceted crystal model
Empirical absorption correction using spherical harmonics,
implemented in SCALE3 ABSPACK scaling algorithm.
;
_exptl_crystal_colour 'metallic greenish green'
_exptl_crystal_colour_lustre metallic
_exptl_crystal_colour_modifier greenish
_exptl_crystal_colour_primary green
_exptl_crystal_density_diffrn 1.465
_exptl_crystal_description needle
_exptl_crystal_F_000 1752
_exptl_crystal_recrystallization_method 'Re-crystallisation from solvent: DMF ETHER'
_exptl_crystal_size_max 0.081
_exptl_crystal_size_mid 0.03
_exptl_crystal_size_min 0.025
_refine_diff_density_max 0.425
_refine_diff_density_min -0.407
_refine_diff_density_rms 0.067
_refine_ls_extinction_method none
_refine_ls_goodness_of_fit_ref 1.076
_refine_ls_hydrogen_treatment constr
_refine_ls_matrix_type full
_refine_ls_number_parameters 226
_refine_ls_number_reflns 3587
_refine_ls_number_restraints 0
_refine_ls_restrained_S_all 1.076
_refine_ls_R_factor_all 0.0518
_refine_ls_R_factor_gt 0.0435
_refine_ls_shift/su_max 0.000
_refine_ls_shift/su_mean 0.000
_refine_ls_structure_factor_coef Fsqd
_refine_ls_weighting_details 'w=1/[\s^2^(Fo^2^)+(0.0378P)^2^+10.8230P] where P=(Fo^2^+2Fc^2^)/3'
_refine_ls_weighting_scheme calc
_refine_ls_wR_factor_gt 0.0950
_refine_ls_wR_factor_ref 0.0988
_reflns_Friedel_coverage 0.000
_reflns_number_gt 3177
_reflns_number_total 3587
_reflns_threshold_expression 'I > 2\s(I)'
_cod_data_source_file d3cc05394f2.cif
_cod_data_source_block mj_co_dabz
_cod_depositor_comments 'Adding full bibliography for 7132482--7132485.cif.'
_cod_database_code 7132483
_shelx_shelxl_version_number 2018/3
_chemical_oxdiff_formula 'Co C H N S'
_shelx_space_group_comment
;
The symmetry employed for this shelxl refinement is uniquely defined
by the following loop, which should always be used as a source of
symmetry information in preference to the above space-group names.
They are only intended as comments.
;
_shelx_estimated_absorpt_t_max 0.803
_shelx_estimated_absorpt_t_min 0.523
_olex2_refinement_description
;
1. Fixed Uiso
 At 1.2 times of:
  All C(H) groups, All C(H,H) groups
2.a Secondary CH2 refined with riding coordinates:
 C1(H1A,H1B), C2(H2A,H2B), C3(H3A,H3B), C4(H4A,H4B), C5(H5A,H5B), C6(H6A,H6B),
 C7(H7A,H7B), C14(H14A,H14B)
2.b Aromatic/amide H refined with riding coordinates:
 C9(H9), C10(H10), C11(H11), C12(H12), C13(H13), C16(H16), C17(H17), C18(H18),
 C19(H19), C20(H20)
;
_olex2_submission_special_instructions 'No special instructions were received'
_oxdiff_exptl_absorpt_empirical_details
;
Empirical correction (ABSPACK) includes:
- Absorption correction using spherical harmonics
- Frame scaling
;
_oxdiff_exptl_absorpt_empirical_full_max 3.030
_oxdiff_exptl_absorpt_empirical_full_min 0.446

loop_
_space_group_symop_operation_xyz
'x, y, z'
'-x+1/2, y, -z'
'x+1/2, y+1/2, z+1/2'
'-x+1, y+1/2, -z+1/2'
'-x, -y, -z'
'x-1/2, -y, z'
'-x+1/2, -y+1/2, -z+1/2'
'x, -y+1/2, z+1/2'

loop_
_atom_site_label
_atom_site_type_symbol
_atom_site_fract_x
_atom_site_fract_y
_atom_site_fract_z
_atom_site_U_iso_or_equiv
_atom_site_adp_type
_atom_site_occupancy
_atom_site_site_symmetry_order
_atom_site_calc_flag
_atom_site_refinement_flags_posn
_atom_site_refinement_flags_adp
_atom_site_refinement_flags_occupancy
_atom_site_disorder_assembly
_atom_site_disorder_group
Co1 Co 0.72975(3) 0.33948(3) 0.68262(3) 0.02123(14) Uani 1 1 d . . . . .
S1 S 0.82948(4) 0.42949(6) 0.65663(5) 0.02877(18) Uani 1 1 d . . . . .
S2 S 0.78715(4) 0.17754(5) 0.67249(4) 0.02277(17) Uani 1 1 d . . . . .
N1 N 0.65820(14) 0.48191(18) 0.64607(15) 0.0246(5) Uani 1 1 d . . . . .
N2 N 0.62803(13) 0.27741(17) 0.60372(15) 0.0217(5) Uani 1 1 d . . . . .
C1 C 0.78397(18) 0.5478(2) 0.6303(2) 0.0305(7) Uani 1 1 d . . . . .
H1A H 0.788826 0.587562 0.683308 0.037 Uiso 1 1 calc R U . . .
H1B H 0.809989 0.583332 0.590166 0.037 Uiso 1 1 calc R U . . .
C2 C 0.70021(17) 0.5349(2) 0.5891(2) 0.0267(6) Uani 1 1 d . . . . .
H2A H 0.676592 0.600131 0.575036 0.032 Uiso 1 1 calc R U . . .
H2B H 0.695736 0.497966 0.534539 0.032 Uiso 1 1 calc R U . . .
C3 C 0.58278(17) 0.4497(2) 0.59625(19) 0.0256(6) Uani 1 1 d . . . . .
H3A H 0.560230 0.502471 0.556002 0.031 Uiso 1 1 calc R U . . .
H3B H 0.547974 0.437524 0.636091 0.031 Uiso 1 1 calc R U . . .
C4 C 0.59003(17) 0.3570(2) 0.54577(19) 0.0244(6) Uani 1 1 d . . . . .
H4A H 0.538538 0.334930 0.515876 0.029 Uiso 1 1 calc R U . . .
H4B H 0.620260 0.371054 0.501580 0.029 Uiso 1 1 calc R U . . .
C5 C 0.65091(17) 0.1970(2) 0.55132(18) 0.0239(6) Uani 1 1 d . . . . .
H5A H 0.678324 0.225272 0.508943 0.029 Uiso 1 1 calc R U . . .
H5B H 0.604369 0.163935 0.518955 0.029 Uiso 1 1 calc R U . . .
C6 C 0.70222(16) 0.1211(2) 0.60599(19) 0.0261(6) Uani 1 1 d . . . . .
H6A H 0.718237 0.071528 0.567755 0.031 Uiso 1 1 calc R U . . .
H6B H 0.672857 0.087011 0.643626 0.031 Uiso 1 1 calc R U . . .
C7 C 0.64975(18) 0.5434(2) 0.72124(19) 0.0262(6) Uani 1 1 d . . . . .
H7A H 0.701300 0.556676 0.756559 0.031 Uiso 1 1 calc R U . . .
H7B H 0.621130 0.505294 0.757199 0.031 Uiso 1 1 calc R U . . .
C8 C 0.60931(19) 0.6402(2) 0.6983(2) 0.0299(7) Uani 1 1 d . . . . .
C9 C 0.6506(2) 0.7250(2) 0.6893(2) 0.0385(8) Uani 1 1 d . . . . .
H9 H 0.704836 0.721941 0.698505 0.046 Uiso 1 1 calc R U . . .
C10 C 0.6137(2) 0.8140(3) 0.6670(3) 0.0456(9) Uani 1 1 d . . . . .
H10 H 0.642532 0.871164 0.660979 0.055 Uiso 1 1 calc R U . . .
C11 C 0.5358(2) 0.8187(3) 0.6537(2) 0.0416(9) Uani 1 1 d . . . . .
H11 H 0.510687 0.879763 0.639865 0.050 Uiso 1 1 calc R U . . .
C12 C 0.4936(2) 0.7365(2) 0.6603(2) 0.0348(8) Uani 1 1 d . . . . .
H12 H 0.439325 0.739992 0.649198 0.042 Uiso 1 1 calc R U . . .
C13 C 0.53081(19) 0.6472(2) 0.6833(2) 0.0316(7) Uani 1 1 d . . . . .
H13 H 0.501396 0.590422 0.688660 0.038 Uiso 1 1 calc R U . . .
C14 C 0.57750(16) 0.2410(2) 0.66193(18) 0.0231(6) Uani 1 1 d . . . . .
H14A H 0.567418 0.296526 0.698171 0.028 Uiso 1 1 calc R U . . .
H14B H 0.606316 0.190980 0.700917 0.028 Uiso 1 1 calc R U . . .
C15 C 0.50148(17) 0.1970(2) 0.61885(19) 0.0263(6) Uani 1 1 d . . . . .
C16 C 0.43535(17) 0.2537(2) 0.6015(2) 0.0316(7) Uani 1 1 d . . . . .
H16 H 0.438533 0.322105 0.613295 0.038 Uiso 1 1 calc R U . . .
C17 C 0.3652(2) 0.2121(3) 0.5674(3) 0.0442(9) Uani 1 1 d . . . . .
H17 H 0.320429 0.251633 0.556313 0.053 Uiso 1 1 calc R U . . .
C18 C 0.3601(2) 0.1125(3) 0.5492(3) 0.0451(9) Uani 1 1 d . . . . .
H18 H 0.311936 0.083716 0.525328 0.054 Uiso 1 1 calc R U . . .
C19 C 0.4249(2) 0.0559(3) 0.5659(3) 0.0421(9) Uani 1 1 d . . . . .
H19 H 0.421500 -0.012378 0.553621 0.051 Uiso 1 1 calc R U . . .
C20 C 0.49522(18) 0.0976(2) 0.6007(2) 0.0322(7) Uani 1 1 d . . . . .
H20 H 0.539699 0.057563 0.612216 0.039 Uiso 1 1 calc R U . . .

loop_
_atom_site_aniso_label
_atom_site_aniso_U_11
_atom_site_aniso_U_22
_atom_site_aniso_U_33
_atom_site_aniso_U_23
_atom_site_aniso_U_13
_atom_site_aniso_U_12
Co1 0.0252(2) 0.0203(2) 0.0193(2) -0.00008(19) 0.00723(18) -0.00117(19)
S1 0.0290(4) 0.0265(4) 0.0329(4) 0.0037(3) 0.0114(3) -0.0016(3)
S2 0.0261(4) 0.0225(4) 0.0210(3) -0.0008(3) 0.0078(3) 0.0009(3)
N1 0.0295(13) 0.0209(13) 0.0240(13) 0.0015(10) 0.0069(10) 0.0016(10)
N2 0.0262(12) 0.0204(12) 0.0192(12) -0.0001(10) 0.0065(10) 0.0013(10)
C1 0.0393(18) 0.0267(16) 0.0275(17) -0.0018(13) 0.0115(14) -0.0052(14)
C2 0.0365(17) 0.0195(14) 0.0258(15) 0.0035(12) 0.0109(13) -0.0027(12)
C3 0.0281(15) 0.0220(15) 0.0259(16) 0.0039(12) 0.0035(12) 0.0037(12)
C4 0.0286(15) 0.0217(15) 0.0225(15) 0.0029(12) 0.0045(12) -0.0006(12)
C5 0.0295(15) 0.0247(15) 0.0178(14) -0.0051(11) 0.0056(12) 0.0002(12)
C6 0.0286(15) 0.0237(15) 0.0261(16) -0.0053(12) 0.0063(12) 0.0009(12)
C7 0.0325(16) 0.0236(15) 0.0221(15) -0.0020(12) 0.0049(12) 0.0046(12)
C8 0.0398(18) 0.0245(16) 0.0254(16) -0.0037(13) 0.0065(13) 0.0054(13)
C9 0.0420(19) 0.0272(18) 0.044(2) -0.0029(15) 0.0028(16) -0.0002(15)
C10 0.060(2) 0.0248(18) 0.050(2) 0.0014(16) 0.0068(19) -0.0037(16)
C11 0.060(2) 0.0264(18) 0.0339(19) -0.0026(14) -0.0002(17) 0.0110(16)
C12 0.0399(18) 0.0366(19) 0.0267(17) -0.0036(14) 0.0042(14) 0.0115(15)
C13 0.0407(18) 0.0271(17) 0.0273(17) -0.0036(13) 0.0078(14) 0.0065(14)
C14 0.0284(15) 0.0219(15) 0.0200(14) -0.0008(11) 0.0076(12) -0.0028(12)
C15 0.0306(16) 0.0223(15) 0.0270(16) 0.0000(12) 0.0080(13) -0.0029(12)
C16 0.0288(16) 0.0208(15) 0.0446(19) -0.0007(14) 0.0060(14) 0.0011(13)
C17 0.0354(19) 0.0318(19) 0.062(3) -0.0013(17) 0.0019(17) 0.0047(15)
C18 0.0323(18) 0.035(2) 0.063(3) -0.0066(17) -0.0034(17) -0.0046(15)
C19 0.042(2) 0.0240(17) 0.058(2) -0.0099(16) 0.0044(17) -0.0051(15)
C20 0.0330(17) 0.0230(15) 0.0397(19) -0.0007(14) 0.0055(14) -0.0003(13)

loop_
_atom_type_symbol
_atom_type_description
_atom_type_scat_dispersion_real
_atom_type_scat_dispersion_imag
_atom_type_scat_source
C C 0.0181 0.0091 'International Tables Vol C Tables 4.2.6.8 and 6.1.1.4'
H H 0.0000 0.0000 'International Tables Vol C Tables 4.2.6.8 and 6.1.1.4'
Co Co -2.3653 3.6143 'International Tables Vol C Tables 4.2.6.8 and 6.1.1.4'
N N 0.0311 0.0180 'International Tables Vol C Tables 4.2.6.8 and 6.1.1.4'
S S 0.3331 0.5567 'International Tables Vol C Tables 4.2.6.8 and 6.1.1.4'

loop_
_exptl_crystal_face_index_h
_exptl_crystal_face_index_k
_exptl_crystal_face_index_l
_exptl_crystal_face_perp_dist
1 0 0 0.0084
-1 0 0 0.0168
0 1 0 0.0208
0 -1 0 0.0092
0 0 -1 0.0351
0 0 1 0.0393

loop_
_geom_angle_atom_site_label_1
_geom_angle_atom_site_label_2
_geom_angle_atom_site_label_3
_geom_angle
_geom_angle_site_symmetry_1
_geom_angle_site_symmetry_3
_geom_angle_publ_flag
S1 Co1 S2 119.25(3) . 7_656 ?
S1 Co1 S2 96.85(3) . . ?
S1 Co1 N1 85.15(6) . . ?
S2 Co1 S2 96.57(3) 7_656 . ?
N1 Co1 S2 98.46(6) . 7_656 ?
N1 Co1 S2 161.51(7) . . ?
N2 Co1 S1 134.87(7) . . ?
N2 Co1 S2 85.53(7) . . ?
N2 Co1 S2 105.08(6) . 7_656 ?
N2 Co1 N1 80.21(9) . . ?
C1 S1 Co1 101.01(10) . . ?
Co1 S2 Co1 83.43(3) 7_656 . ?
C6 S2 Co1 104.95(10) . 7_656 ?
C6 S2 Co1 96.23(10) . . ?
C2 N1 Co1 103.68(17) . . ?
C2 N1 C3 109.9(2) . . ?
C2 N1 C7 111.4(2) . . ?
C3 N1 Co1 106.10(17) . . ?
C3 N1 C7 111.2(2) . . ?
C7 N1 Co1 114.26(17) . . ?
C4 N2 Co1 107.06(17) . . ?
C4 N2 C14 111.4(2) . . ?
C5 N2 Co1 108.55(17) . . ?
C5 N2 C4 109.6(2) . . ?
C5 N2 C14 111.8(2) . . ?
C14 N2 Co1 108.31(16) . . ?
S1 C1 H1A 109.5 . . ?
S1 C1 H1B 109.5 . . ?
H1A C1 H1B 108.1 . . ?
C2 C1 S1 110.5(2) . . ?
C2 C1 H1A 109.5 . . ?
C2 C1 H1B 109.5 . . ?
N1 C2 C1 112.0(2) . . ?
N1 C2 H2A 109.2 . . ?
N1 C2 H2B 109.2 . . ?
C1 C2 H2A 109.2 . . ?
C1 C2 H2B 109.2 . . ?
H2A C2 H2B 107.9 . . ?
N1 C3 H3A 109.4 . . ?
N1 C3 H3B 109.4 . . ?
N1 C3 C4 111.1(2) . . ?
H3A C3 H3B 108.0 . . ?
C4 C3 H3A 109.4 . . ?
C4 C3 H3B 109.4 . . ?
N2 C4 C3 111.0(2) . . ?
N2 C4 H4A 109.4 . . ?
N2 C4 H4B 109.4 . . ?
C3 C4 H4A 109.4 . . ?
C3 C4 H4B 109.4 . . ?
H4A C4 H4B 108.0 . . ?
N2 C5 H5A 109.1 . . ?
N2 C5 H5B 109.1 . . ?
N2 C5 C6 112.6(2) . . ?
H5A C5 H5B 107.8 . . ?
C6 C5 H5A 109.1 . . ?
C6 C5 H5B 109.1 . . ?
S2 C6 H6A 109.3 . . ?
S2 C6 H6B 109.3 . . ?
C5 C6 S2 111.8(2) . . ?
C5 C6 H6A 109.3 . . ?
C5 C6 H6B 109.3 . . ?
H6A C6 H6B 107.9 . . ?
N1 C7 H7A 108.5 . . ?
N1 C7 H7B 108.5 . . ?
N1 C7 C8 114.9(2) . . ?
H7A C7 H7B 107.5 . . ?
C8 C7 H7A 108.5 . . ?
C8 C7 H7B 108.5 . . ?
C9 C8 C7 120.7(3) . . ?
C13 C8 C7 121.4(3) . . ?
C13 C8 C9 117.8(3) . . ?
C8 C9 H9 119.5 . . ?
C10 C9 C8 121.0(3) . . ?
C10 C9 H9 119.5 . . ?
C9 C10 H10 120.2 . . ?
C11 C10 C9 119.6(3) . . ?
C11 C10 H10 120.2 . . ?
C10 C11 H11 119.6 . . ?
C10 C11 C12 120.8(3) . . ?
C12 C11 H11 119.6 . . ?
C11 C12 H12 120.2 . . ?
C11 C12 C13 119.5(3) . . ?
C13 C12 H12 120.2 . . ?
C8 C13 C12 121.2(3) . . ?
C8 C13 H13 119.4 . . ?
C12 C13 H13 119.4 . . ?
N2 C14 H14A 108.1 . . ?
N2 C14 H14B 108.1 . . ?
N2 C14 C15 116.8(2) . . ?
H14A C14 H14B 107.3 . . ?
C15 C14 H14A 108.1 . . ?
C15 C14 H14B 108.1 . . ?
C16 C15 C14 121.0(3) . . ?
C20 C15 C14 120.5(3) . . ?
C20 C15 C16 118.3(3) . . ?
C15 C16 H16 119.5 . . ?
C17 C16 C15 120.9(3) . . ?
C17 C16 H16 119.5 . . ?
C16 C17 H17 120.0 . . ?
C16 C17 C18 119.9(3) . . ?
C18 C17 H17 120.0 . . ?
C17 C18 H18 120.2 . . ?
C19 C18 C17 119.7(3) . . ?
C19 C18 H18 120.2 . . ?
C18 C19 H19 119.8 . . ?
C18 C19 C20 120.4(3) . . ?
C20 C19 H19 119.8 . . ?
C15 C20 C19 120.8(3) . . ?
C15 C20 H20 119.6 . . ?
C19 C20 H20 119.6 . . ?

loop_
_geom_bond_atom_site_label_1
_geom_bond_atom_site_label_2
_geom_bond_distance
_geom_bond_site_symmetry_2
_geom_bond_publ_flag
Co1 S1 2.2721(8) . ?
Co1 S2 2.4538(8) . ?
Co1 S2 2.3940(8) 7_656 ?
Co1 N1 2.331(2) . ?
Co1 N2 2.154(2) . ?
S1 C1 1.816(3) . ?
S2 C6 1.828(3) . ?
N1 C2 1.480(4) . ?
N1 C3 1.480(4) . ?
N1 C7 1.492(4) . ?
N2 C4 1.491(4) . ?
N2 C5 1.485(4) . ?
N2 C14 1.506(3) . ?
C1 H1A 0.9900 . ?
C1 H1B 0.9900 . ?
C1 C2 1.514(4) . ?
C2 H2A 0.9900 . ?
C2 H2B 0.9900 . ?
C3 H3A 0.9900 . ?
C3 H3B 0.9900 . ?
C3 C4 1.517(4) . ?
C4 H4A 0.9900 . ?
C4 H4B 0.9900 . ?
C5 H5A 0.9900 . ?
C5 H5B 0.9900 . ?
C5 C6 1.527(4) . ?
C6 H6A 0.9900 . ?
C6 H6B 0.9900 . ?
C7 H7A 0.9900 . ?
C7 H7B 0.9900 . ?
C7 C8 1.513(4) . ?
C8 C9 1.395(5) . ?
C8 C13 1.377(5) . ?
C9 H9 0.9500 . ?
C9 C10 1.390(5) . ?
C10 H10 0.9500 . ?
C10 C11 1.366(6) . ?
C11 H11 0.9500 . ?
C11 C12 1.367(5) . ?
C12 H12 0.9500 . ?
C12 C13 1.398(4) . ?
C13 H13 0.9500 . ?
C14 H14A 0.9900 . ?
C14 H14B 0.9900 . ?
C14 C15 1.512(4) . ?
C15 C16 1.391(4) . ?
C15 C20 1.385(4) . ?
C16 H16 0.9500 . ?
C16 C17 1.380(5) . ?
C17 H17 0.9500 . ?
C17 C18 1.387(5) . ?
C18 H18 0.9500 . ?
C18 C19 1.371(5) . ?
C19 H19 0.9500 . ?
C19 C20 1.385(5) . ?
C20 H20 0.9500 . ?

loop_
_geom_torsion_atom_site_label_1
_geom_torsion_atom_site_label_2
_geom_torsion_atom_site_label_3
_geom_torsion_atom_site_label_4
_geom_torsion
_geom_torsion_site_symmetry_1
_geom_torsion_site_symmetry_2
_geom_torsion_site_symmetry_3
_geom_torsion_site_symmetry_4
_geom_torsion_publ_flag
Co1 S1 C1 C2 -30.2(2) . . . . ?
Co1 S2 C6 C5 27.1(2) . . . . ?
Co1 S2 C6 C5 111.92(19) 7_656 . . . ?
Co1 N1 C2 C1 -53.1(3) . . . . ?
Co1 N1 C3 C4 -31.3(3) . . . . ?
Co1 N1 C7 C8 175.0(2) . . . . ?
Co1 N2 C4 C3 -49.1(3) . . . . ?
Co1 N2 C5 C6 53.5(3) . . . . ?
Co1 N2 C14 C15 178.3(2) . . . . ?
S1 C1 C2 N1 59.1(3) . . . . ?
N1 C3 C4 N2 55.8(3) . . . . ?
N1 C7 C8 C9 -91.7(4) . . . . ?
N1 C7 C8 C13 86.4(4) . . . . ?
N2 C5 C6 S2 -55.6(3) . . . . ?
N2 C14 C15 C16 -94.3(3) . . . . ?
N2 C14 C15 C20 89.9(3) . . . . ?
C2 N1 C3 C4 80.2(3) . . . . ?
C2 N1 C7 C8 57.9(3) . . . . ?
C3 N1 C2 C1 -166.1(2) . . . . ?
C3 N1 C7 C8 -65.0(3) . . . . ?
C4 N2 C5 C6 170.1(2) . . . . ?
C4 N2 C14 C15 60.8(3) . . . . ?
C5 N2 C4 C3 -166.6(2) . . . . ?
C5 N2 C14 C15 -62.1(3) . . . . ?
C7 N1 C2 C1 70.2(3) . . . . ?
C7 N1 C3 C4 -156.1(2) . . . . ?
C7 C8 C9 C10 179.0(3) . . . . ?
C7 C8 C13 C12 -178.6(3) . . . . ?
C8 C9 C10 C11 0.1(6) . . . . ?
C9 C8 C13 C12 -0.4(5) . . . . ?
C9 C10 C11 C12 -1.5(6) . . . . ?
C10 C11 C12 C13 2.0(5) . . . . ?
C11 C12 C13 C8 -1.0(5) . . . . ?
C13 C8 C9 C10 0.9(5) . . . . ?
C14 N2 C4 C3 69.2(3) . . . . ?
C14 N2 C5 C6 -65.9(3) . . . . ?
C14 C15 C16 C17 -175.7(3) . . . . ?
C14 C15 C20 C19 176.1(3) . . . . ?
C15 C16 C17 C18 -0.6(6) . . . . ?
C16 C15 C20 C19 0.1(5) . . . . ?
C16 C17 C18 C19 0.5(6) . . . . ?
C17 C18 C19 C20 -0.1(6) . . . . ?
C18 C19 C20 C15 -0.2(6) . . . . ?
C20 C15 C16 C17 0.3(5) . . . . ?

loop_
_exptl_oxdiff_crystal_face_indexfrac_h
_exptl_oxdiff_crystal_face_indexfrac_k
_exptl_oxdiff_crystal_face_indexfrac_l
_exptl_oxdiff_crystal_face_x
_exptl_oxdiff_crystal_face_y
_exptl_oxdiff_crystal_face_z
1.0004 0.0004 0.0001 0.0034 -0.0363 0.0803
-1.0004 -0.0004 -0.0001 -0.0034 0.0363 -0.0803
0.0009 0.9998 -0.0005 -0.0727 0.0776 0.0383
-0.0009 -0.9998 0.0005 0.0727 -0.0776 -0.0383
0.0016 -0.0004 -0.9998 0.0733 0.0665 0.0045
-0.0016 0.0004 0.9998 -0.0733 -0.0665 -0.0045
